data_7204298
loop_
_publ_author_name
'Ohkita, Masakazu'
'Kawai, Hidetoshi'
'Tsuji, Takashi'

_publ_section_title
;
 Intramolecular Diels--Alder reaction of cyclopenta-1,3-diene
 derivatives generated in situ from 4-(pent-4-enyl)cyclopent-2-enone
 ethylene ketals
;
_journal_issue 3
_journal_name_full 'Journal of the Chemical Society, Perkin Transactions 1'
_journal_page_first 366
_journal_paper_doi 10.1039/b109614a
_journal_year 2002
_chemical_formula_moiety 'C15 H22 O4 '
_chemical_formula_sum 'C15 H22 O4'
_chemical_formula_weight 266.34
_space_group_IT_number 14
_symmetry_cell_setting monoclinic
_symmetry_Int_Tables_number 14
_symmetry_space_group_name_Hall '-P 2yn'
_symmetry_space_group_name_H-M 'P 1 21/n 1'
_audit_creation_date 'Mon Nov 26 16:19:45 2001'
_audit_creation_method 'by teXsan'
_cell_angle_alpha 90
_cell_angle_beta 100.121(10)
_cell_angle_gamma 90
_cell_formula_units_Z 4
_cell_length_a 6.477(4)
_cell_length_b 11.026(6)
_cell_length_c 19.42(1)
_cell_measurement_reflns_used 3086
_cell_measurement_temperature 153.1
_cell_measurement_theta_max 27.5
_cell_measurement_theta_min 3.2
_cell_volume 1365.3(13)
_computing_cell_refinement CRYSTALCLEAR
_computing_data_collection CRYSTALCLEAR
_computing_data_reduction 'teXsan Ver. 1.11'
_computing_publication_material 'teXsan Ver. 1.11'
_computing_structure_refinement 'teXsan Ver. 1.10'
_computing_structure_solution SIR92
_diffrn_detector_area_resol_mean 14.62
_diffrn_measured_fraction_theta_full 0.9879
_diffrn_measured_fraction_theta_max 0.9879
_diffrn_measurement_device_type 'Rigaku/MSC Mercury CCD'
_diffrn_measurement_method \w
_diffrn_radiation_type 'Mo K\a'
_diffrn_radiation_wavelength 0.7107
_diffrn_reflns_av_R_equivalents 0.046
_diffrn_reflns_limit_h_max 8
_diffrn_reflns_limit_h_min -6
_diffrn_reflns_limit_k_max 14
_diffrn_reflns_limit_k_min -14
_diffrn_reflns_limit_l_max 25
_diffrn_reflns_limit_l_min -25
_diffrn_reflns_number 352
_diffrn_reflns_theta_full 27.48
_diffrn_reflns_theta_max 27.48
_exptl_absorpt_coefficient_mu 0.093
_exptl_absorpt_correction_T_max 0.995
_exptl_absorpt_correction_T_min 0.995
_exptl_absorpt_correction_type none
_exptl_crystal_colour Colorless
_exptl_crystal_density_diffrn 1.295
_exptl_crystal_density_method 'not measured'
_exptl_crystal_description Rod
_exptl_crystal_size_max 0.300
_exptl_crystal_size_mid 0.100
_exptl_crystal_size_min 0.050
_refine_diff_density_max 0.25
_refine_diff_density_min -0.24
_refine_ls_extinction_method none
_refine_ls_goodness_of_fit_ref 1.042
_refine_ls_hydrogen_treatment noref
_refine_ls_number_parameters 172
_refine_ls_number_reflns 1412
_refine_ls_R_factor_gt 0.0442
_refine_ls_shift/su_max 0.0167
_refine_ls_structure_factor_coef F
_refine_ls_weighting_details 'w = 1/[\s^2^(Fo) + 0.00063|Fo|^2^]'
_refine_ls_weighting_scheme calc
_refine_ls_wR_factor_ref 0.0479
_reflns_number_gt 1412
_reflns_number_total 3095
_reflns_threshold_expression F^2^>3.0\s(F^2^)
_cod_data_source_file b109614a.txt
_cod_data_source_block '_010827'
_cod_original_cell_volume 1365(1)
_cod_original_formula_sum 'C15 H22 O4 '
_cod_database_code 7204298

loop_
_symmetry_equiv_pos_as_xyz
x,y,z
1/2-x,1/2+y,1/2-z
-x,-y,-z
1/2+x,1/2-y,1/2+z

loop_
_atom_site_label
_atom_site_type_symbol
_atom_site_fract_x
_atom_site_fract_y
_atom_site_fract_z
_atom_site_U_iso_or_equiv
_atom_site_adp_type
_atom_site_occupancy
_atom_site_calc_flag
_atom_site_refinement_flags
_atom_site_disorder_assembly
_atom_site_disorder_group
O(1) O -0.8889(3) -0.0235(2) -0.91360(9) 0.0220(5) Uani 1.00 d . . .
O(2) O -0.6086(3) -0.1082(2) -0.84366(9) 0.0262(5) Uani 1.00 d . . .
O(3) O -1.2482(3) 0.1590(2) -0.90319(9) 0.0248(5) Uani 1.00 d . . .
O(4) O -0.9346(3) 0.2477(2) -0.90057(9) 0.0257(5) Uani 1.00 d . . .
C(1) C -0.7694(4) 0.0640(2) -0.7954(1) 0.0204(7) Uani 1.00 d . . .
C(2) C -0.8047(4) -0.0485(3) -0.8427(1) 0.0205(7) Uani 1.00 d . . .
C(3) C -0.9497(4) -0.1295(2) -0.8083(1) 0.0202(7) Uani 1.00 d . . .
C(4) C -0.9769(4) -0.0578(2) -0.7429(1) 0.0182(7) Uani 1.00 d . . .
C(5) C -1.1177(4) 0.0539(2) -0.7647(1) 0.0199(7) Uani 1.00 d . . .
C(6) C -0.9761(4) 0.1377(2) -0.8004(1) 0.0200(7) Uani 1.00 d . . .
C(7) C -0.7596(4) 0.0032(2) -0.7237(1) 0.0220(7) Uani 1.00 d . . .
C(8) C -1.0718(4) -0.1183(3) -0.6862(1) 0.0266(8) Uani 1.00 d . . .
C(9) C -1.1483(4) -0.0127(3) -0.6457(1) 0.0324(9) Uani 1.00 d . . .
C(10) C -1.1813(4) 0.0968(3) -0.6960(1) 0.0274(8) Uani 1.00 d . . .
C(11) C -1.0731(4) 0.1789(2) -0.8733(1) 0.0199(7) Uani 1.00 d . . .
C(12) C -1.0018(5) 0.2840(3) -0.9728(1) 0.0334(9) Uani 1.00 d . . .
C(13) C -0.8292(5) 0.3570(3) -0.9939(2) 0.053(1) Uani 1.00 d . . .
C(14) C -0.7109(4) -0.0004(3) -0.9464(1) 0.0260(8) Uani 1.00 d . . .
C(15) C -0.5556(4) -0.0935(3) -0.9119(1) 0.0270(8) Uani 1.00 d . . .
H(1) H -0.6489 0.1108 -0.7999 0.0249 Uiso 1.00 calc . . .
H(2) H -1.0806 -0.1411 -0.8382 0.0256 Uiso 1.00 calc . . .
H(3) H -0.8864 -0.2060 -0.7959 0.0256 Uiso 1.00 calc . . .
H(4) H -1.2384 0.0305 -0.7974 0.0244 Uiso 1.00 calc . . .
H(5) H -0.9452 0.2084 -0.7718 0.0243 Uiso 1.00 calc . . .
H(6) H -0.6480 -0.0539 -0.7129 0.0268 Uiso 1.00 calc . . .
H(7) H -0.7521 0.0593 -0.6861 0.0268 Uiso 1.00 calc . . .
H(8) H -1.1863 -0.1695 -0.7059 0.0319 Uiso 1.00 calc . . .
H(9) H -0.9705 -0.1659 -0.6565 0.0319 Uiso 1.00 calc . . .
H(10) H -1.2781 -0.0337 -0.6311 0.0388 Uiso 1.00 calc . . .
H(11) H -1.0477 0.0059 -0.6053 0.0388 Uiso 1.00 calc . . .
H(12) H -1.0961 0.1631 -0.6769 0.0329 Uiso 1.00 calc . . .
H(13) H -1.3248 0.1216 -0.7041 0.0329 Uiso 1.00 calc . . .
H(14) H -1.0324 0.2148 -1.0016 0.0384 Uiso 1.00 calc . . .
H(15) H -1.1260 0.3329 -0.9764 0.0384 Uiso 1.00 calc . . .
H(16) H -0.7090 0.3059 -0.9895 0.0665 Uiso 1.00 calc . . .
H(17) H -0.8708 0.3808 -1.0408 0.0665 Uiso 1.00 calc . . .
H(18) H -0.8023 0.4239 -0.9642 0.0665 Uiso 1.00 calc . . .
H(19) H -0.7435 -0.0118 -0.9957 0.0319 Uiso 1.00 calc . . .
H(20) H -0.6589 0.0803 -0.9372 0.0319 Uiso 1.00 calc . . .
H(21) H -0.4151 -0.0650 -0.9089 0.0323 Uiso 1.00 calc . . .
H(22) H -0.5707 -0.1676 -0.9373 0.0323 Uiso 1.00 calc . . .

loop_
_atom_site_aniso_label
_atom_site_aniso_U_11
_atom_site_aniso_U_22
_atom_site_aniso_U_33
_atom_site_aniso_U_12
_atom_site_aniso_U_13
_atom_site_aniso_U_23
O(1) 0.0228(10) 0.026(1) 0.0179(10) 0.0019(8) 0.0047(8) -0.0008(9)
O(2) 0.0244(10) 0.032(1) 0.024(1) 0.0090(9) 0.0086(8) 0.0040(10)
O(3) 0.0206(9) 0.027(1) 0.026(1) 0.0025(9) 0.0014(8) 0.0001(9)
O(4) 0.032(1) 0.022(1) 0.023(1) -0.0039(9) 0.0030(8) 0.0053(9)
C(1) 0.018(1) 0.017(1) 0.025(2) -0.003(1) 0.002(1) 0.001(1)
C(2) 0.015(1) 0.022(1) 0.024(2) 0.006(1) 0.003(1) 0.003(1)
C(3) 0.017(1) 0.015(1) 0.028(2) 0.003(1) 0.002(1) 0.001(1)
C(4) 0.018(1) 0.017(1) 0.020(1) 0.000(1) 0.005(1) 0.001(1)
C(5) 0.020(1) 0.019(1) 0.021(1) -0.003(1) 0.003(1) -0.002(1)
C(6) 0.024(1) 0.016(1) 0.020(1) -0.003(1) 0.003(1) -0.004(1)
C(7) 0.023(1) 0.021(1) 0.022(1) 0.002(1) 0.002(1) -0.001(1)
C(8) 0.029(2) 0.025(2) 0.027(2) -0.003(1) 0.007(1) 0.002(1)
C(9) 0.037(2) 0.035(2) 0.027(2) 0.003(1) 0.010(1) 0.002(2)
C(10) 0.029(2) 0.029(2) 0.026(2) -0.002(1) 0.011(1) -0.002(1)
C(11) 0.025(1) 0.012(1) 0.024(2) 0.001(1) 0.009(1) -0.003(1)
C(12) 0.046(2) 0.029(2) 0.024(2) -0.004(2) 0.004(1) 0.004(1)
C(13) 0.064(2) 0.052(2) 0.042(2) -0.016(2) 0.008(2) 0.019(2)
C(14) 0.027(1) 0.030(2) 0.022(1) -0.004(1) 0.010(1) -0.001(1)
C(15) 0.022(1) 0.035(2) 0.025(2) 0.001(1) 0.006(1) -0.002(1)

loop_
_atom_type_symbol
_atom_type_description
_atom_type_scat_dispersion_real
_atom_type_scat_dispersion_imag
_atom_type_scat_source
C C 0.003 0.002
;International Tables for Crystallography 
(1992, Vol. C, Tables 4.2.6.8 and 6.1.1.1)
;
H H 0.000 0.000
;International Tables for 
Crystallography (1992, Vol. C, Table 
6.1.1.2)
;
O O 0.011 0.006
;International Tables for 
Crystallography (1992, Vol. C, Tables    4.2.6.8 and    6.1.1.1)
;

loop_
_geom_angle_atom_site_label_1
_geom_angle_atom_site_label_2
_geom_angle_atom_site_label_3
_geom_angle
_geom_angle_site_symmetry_1
_geom_angle_site_symmetry_2
_geom_angle_site_symmetry_3
_geom_angle_publ_flag
C(2) O(1) C(14) 105.3(2) . . . yes
C(2) O(2) C(15) 108.4(2) . . . yes
C(11) O(4) C(12) 115.3(2) . . . yes
C(2) C(1) C(6) 110.4(2) . . . yes
C(2) C(1) C(7) 99.7(2) . . . yes
C(6) C(1) C(7) 100.5(2) . . . yes
O(1) C(2) O(2) 105.5(2) . . . yes
O(1) C(2) C(1) 114.6(2) . . . yes
O(1) C(2) C(3) 112.1(2) . . . yes
O(2) C(2) C(1) 109.9(2) . . . yes
O(2) C(2) C(3) 110.5(2) . . . yes
C(1) C(2) C(3) 104.3(2) . . . yes
C(2) C(3) C(4) 103.3(2) . . . yes
C(3) C(4) C(5) 109.3(2) . . . yes
C(3) C(4) C(7) 101.1(2) . . . yes
C(3) C(4) C(8) 119.9(2) . . . yes
C(5) C(4) C(7) 100.8(2) . . . yes
C(5) C(4) C(8) 104.9(2) . . . yes
C(7) C(4) C(8) 119.2(2) . . . yes
C(4) C(5) C(6) 103.4(2) . . . yes
C(4) C(5) C(10) 104.0(2) . . . yes
C(6) C(5) C(10) 118.3(2) . . . yes
C(1) C(6) C(5) 103.3(2) . . . yes
C(1) C(6) C(11) 115.2(2) . . . yes
C(5) C(6) C(11) 114.6(2) . . . yes
C(1) C(7) C(4) 94.6(2) . . . yes
C(4) C(8) C(9) 104.4(2) . . . yes
C(8) C(9) C(10) 106.8(2) . . . yes
C(5) C(10) C(9) 106.2(2) . . . yes
O(3) C(11) O(4) 123.3(2) . . . yes
O(3) C(11) C(6) 126.8(2) . . . yes
O(4) C(11) C(6) 109.9(2) . . . yes
O(4) C(12) C(13) 107.6(2) . . . yes
O(1) C(14) C(15) 101.9(2) . . . yes
O(2) C(15) C(14) 103.8(2) . . . yes

loop_
_geom_bond_atom_site_label_1
_geom_bond_atom_site_label_2
_geom_bond_distance
_geom_bond_site_symmetry_1
_geom_bond_site_symmetry_2
_geom_bond_publ_flag
O(1) C(2) 1.417(3) . . yes
O(1) C(14) 1.435(3) . . yes
O(2) C(2) 1.434(3) . . yes
O(2) C(15) 1.435(3) . . yes
O(3) C(11) 1.200(3) . . yes
O(4) C(11) 1.352(3) . . yes
O(4) C(12) 1.450(3) . . yes
C(1) C(2) 1.537(4) . . yes
C(1) C(6) 1.555(4) . . yes
C(1) C(7) 1.536(4) . . yes
C(2) C(3) 1.532(4) . . yes
C(3) C(4) 1.533(4) . . yes
C(4) C(5) 1.546(4) . . yes
C(4) C(7) 1.545(3) . . yes
C(4) C(8) 1.507(4) . . yes
C(5) C(6) 1.548(4) . . yes
C(5) C(10) 1.539(4) . . yes
C(6) C(11) 1.515(4) . . yes
C(8) C(9) 1.535(4) . . yes
C(9) C(10) 1.545(4) . . yes
C(12) C(13) 1.492(4) . . yes
C(14) C(15) 1.510(4) . . yes

loop_
_geom_contact_atom_site_label_1
_geom_contact_atom_site_label_2
_geom_contact_distance
_geom_contact_site_symmetry_1
_geom_contact_site_symmetry_2
_geom_contact_publ_flag
O(1) C(14) 3.421(3) . 3_353 ?
O(1) O(1) 3.451(3) . 3_353 ?
O(3) C(8) 3.334(3) . 2_253 ?
O(3) C(14) 3.376(3) . 3_353 ?
O(3) C(15) 3.410(3) . 1_455 ?
O(3) C(14) 3.448(3) . 1_455 ?
C(8) C(11) 3.543(4) . 2_243 ?

loop_
_geom_torsion_atom_site_label_1
_geom_torsion_atom_site_label_2
_geom_torsion_atom_site_label_3
_geom_torsion_atom_site_label_4
_geom_torsion
_geom_torsion_site_symmetry_1
_geom_torsion_site_symmetry_2
_geom_torsion_site_symmetry_3
_geom_torsion_site_symmetry_4
_geom_torsion_publ_flag
O(1) C(2) O(2) C(15) 13.0(3) . . . . yes
O(1) C(2) C(1) C(6) 55.1(3) . . . . yes
O(1) C(2) C(1) C(7) 160.2(2) . . . . yes
O(1) C(2) C(3) C(4) -126.7(2) . . . . yes
O(1) C(14) C(15) O(2) -30.3(2) . . . . yes
O(2) C(2) O(1) C(14) -33.2(3) . . . . yes
O(2) C(2) C(1) C(6) 173.6(2) . . . . yes
O(2) C(2) C(1) C(7) -81.2(2) . . . . yes
O(2) C(2) C(3) C(4) 115.9(2) . . . . yes
O(3) C(11) O(4) C(12) -7.5(4) . . . . yes
O(3) C(11) C(6) C(1) 124.4(3) . . . . yes
O(3) C(11) C(6) C(5) 4.7(4) . . . . yes
O(4) C(11) C(6) C(1) -58.0(3) . . . . yes
O(4) C(11) C(6) C(5) -177.7(2) . . . . yes
C(1) C(2) O(1) C(14) 87.8(2) . . . . yes
C(1) C(2) O(2) C(15) -110.9(2) . . . . yes
C(1) C(2) C(3) C(4) -2.1(2) . . . . yes
C(1) C(6) C(5) C(4) 0.4(2) . . . . yes
C(1) C(6) C(5) C(10) 114.6(2) . . . . yes
C(1) C(7) C(4) C(3) 55.8(2) . . . . yes
C(1) C(7) C(4) C(5) -56.5(2) . . . . yes
C(1) C(7) C(4) C(8) -170.5(2) . . . . yes
C(2) O(1) C(14) C(15) 39.2(3) . . . . yes
C(2) O(2) C(15) C(14) 10.9(3) . . . . yes
C(2) C(1) C(6) C(5) 68.6(2) . . . . yes
C(2) C(1) C(6) C(11) -57.2(3) . . . . yes
C(2) C(1) C(7) C(4) -56.5(2) . . . . yes
C(2) C(3) C(4) C(5) 72.1(2) . . . . yes
C(2) C(3) C(4) C(7) -33.7(2) . . . . yes
C(2) C(3) C(4) C(8) -166.9(2) . . . . yes
C(3) C(2) O(1) C(14) -153.6(2) . . . . yes
C(3) C(2) O(2) C(15) 134.5(2) . . . . yes
C(3) C(2) C(1) C(6) -67.9(2) . . . . yes
C(3) C(2) C(1) C(7) 37.3(2) . . . . yes
C(3) C(4) C(5) C(6) -70.8(2) . . . . yes
C(3) C(4) C(5) C(10) 165.1(2) . . . . yes
C(3) C(4) C(8) C(9) -159.5(2) . . . . yes
C(4) C(5) C(6) C(11) 126.6(2) . . . . yes
C(4) C(5) C(10) C(9) -20.4(3) . . . . yes
C(4) C(7) C(1) C(6) 56.6(2) . . . . yes
C(4) C(8) C(9) C(10) 23.4(3) . . . . yes
C(5) C(4) C(8) C(9) -36.3(2) . . . . yes
C(5) C(6) C(1) C(7) -36.0(2) . . . . yes
C(5) C(10) C(9) C(8) -1.4(3) . . . . yes
C(6) C(5) C(4) C(7) 35.1(2) . . . . yes
C(6) C(5) C(4) C(8) 159.5(2) . . . . yes
C(6) C(5) C(10) C(9) -134.3(2) . . . . yes
C(6) C(11) O(4) C(12) 174.8(2) . . . . yes
C(7) C(1) C(6) C(11) -161.8(2) . . . . yes
C(7) C(4) C(5) C(10) -89.0(2) . . . . yes
C(7) C(4) C(8) C(9) 75.4(3) . . . . yes
C(8) C(4) C(5) C(10) 35.4(2) . . . . yes
C(10) C(5) C(6) C(11) -119.2(2) . . . . yes
C(11) O(4) C(12) C(13) -179.2(2) . . . . yes
C(11) O(4) C(12) C(13) -179.2(2) . . . . yes

loop_
_cod_related_entry_id
_cod_related_entry_database
_cod_related_entry_code
1 ChemSpider 4416425
